data_7217915
loop_
_publ_author_name
'Mehlana, Gift'
'Ramon, Ga\"elle'
'Bourne, Susan A.'

_publ_section_title
;
 The role of C--H&#x22EF;\p interactions in modulating the breathing
 amplitude of a 2D square lattice net: alcohol sorption studies
;
_journal_issue 35
_journal_name_full CrystEngComm
_journal_page_first 8160
_journal_paper_doi 10.1039/C4CE00496E
_journal_volume 16
_journal_year 2014
_chemical_formula_sum 'C24 H16 N2 O4 Zn'
_chemical_formula_weight 461.76
_chemical_name_systematic
; 
 ? 
;
_space_group_IT_number 96
_symmetry_cell_setting tetragonal
_symmetry_space_group_name_Hall 'P 4nw 2abw'
_symmetry_space_group_name_H-M 'P 43 21 2'
_atom_sites_solution_hydrogens geom
_atom_sites_solution_primary direct
_atom_sites_solution_secondary difmap
_audit_creation_method SHELXL-97
_cell_angle_alpha 90.00
_cell_angle_beta 90.00
_cell_angle_gamma 90.00
_cell_formula_units_Z 8
_cell_length_a 11.5806(3)
_cell_length_b 11.5806(3)
_cell_length_c 34.904(2)
_cell_measurement_temperature 173(2)
_cell_volume 4681.0(3)
_computing_structure_refinement 'SHELXL-97 (Sheldrick, 1997)'
_computing_structure_solution 'SHELXS-97 (Sheldrick, 1990)'
_diffrn_ambient_temperature 173(2)
_diffrn_measured_fraction_theta_full 0.999
_diffrn_measured_fraction_theta_max 0.999
_diffrn_measurement_device_type Bruker
_diffrn_radiation_monochromator graphite
_diffrn_radiation_source 'fine-focus sealed tube'
_diffrn_radiation_type MoK\a
_diffrn_radiation_wavelength 0.71073
_diffrn_reflns_av_R_equivalents 0.0427
_diffrn_reflns_av_sigmaI/netI 0.0261
_diffrn_reflns_limit_h_max 15
_diffrn_reflns_limit_h_min -14
_diffrn_reflns_limit_k_max 15
_diffrn_reflns_limit_k_min -13
_diffrn_reflns_limit_l_max 46
_diffrn_reflns_limit_l_min -46
_diffrn_reflns_number 43511
_diffrn_reflns_theta_full 28.39
_diffrn_reflns_theta_max 28.39
_diffrn_reflns_theta_min 1.85
_exptl_absorpt_coefficient_mu 1.079
_exptl_absorpt_correction_T_max 0.7894
_exptl_absorpt_correction_T_min 0.7520
_exptl_absorpt_correction_type multi-scan
_exptl_absorpt_process_details SADABS
_exptl_crystal_density_diffrn 1.310
_exptl_crystal_density_method 'not measured'
_exptl_crystal_F_000 1888
_exptl_crystal_size_max 0.28
_exptl_crystal_size_mid 0.26
_exptl_crystal_size_min 0.23
_refine_diff_density_max 0.609
_refine_diff_density_min -0.387
_refine_diff_density_rms 0.052
_refine_ls_abs_structure_details 'Flack H D (1983), Acta Cryst. A39, 876-881'
_refine_ls_abs_structure_Flack 0.541(14)
_refine_ls_extinction_method none
_refine_ls_goodness_of_fit_ref 1.053
_refine_ls_hydrogen_treatment constr
_refine_ls_matrix_type full
_refine_ls_number_parameters 274
_refine_ls_number_reflns 5871
_refine_ls_number_restraints 0
_refine_ls_restrained_S_all 1.053
_refine_ls_R_factor_all 0.0483
_refine_ls_R_factor_gt 0.0404
_refine_ls_shift/su_max 0.045
_refine_ls_shift/su_mean 0.004
_refine_ls_structure_factor_coef Fsqd
_refine_ls_weighting_details 'calc w=1/[\s^2^(Fo^2^)+(0.1000P)^2^+0.0000P] where P=(Fo^2^+2Fc^2^)/3'
_refine_ls_weighting_scheme calc
_refine_ls_wR_factor_gt 0.1283
_refine_ls_wR_factor_ref 0.1340
_reflns_number_gt 5200
_reflns_number_total 5871
_reflns_threshold_expression >2sigma(I)
_cod_duplicate_entry 7215500
_cod_data_source_file c4ce00496e2.cif
_cod_data_source_block c:\gift\struct~1d
_cod_original_sg_symbol_H-M P43212
_cod_database_code 7217915

loop_
_symmetry_equiv_pos_as_xyz
'x, y, z'
'-y+1/2, x+1/2, z+3/4'
'-x, -y, z+1/2'
'y+1/2, -x+1/2, z+1/4'
'x+1/2, -y+1/2, -z+1/4'
'-x+1/2, y+1/2, -z+3/4'
'y, x, -z'
'-y, -x, -z+1/2'

loop_
_atom_site_label
_atom_site_type_symbol
_atom_site_fract_x
_atom_site_fract_y
_atom_site_fract_z
_atom_site_U_iso_or_equiv
_atom_site_adp_type
_atom_site_occupancy
_atom_site_symmetry_multiplicity
_atom_site_calc_flag
_atom_site_refinement_flags
Zn1 Zn 0.63108(3) 0.76189(3) 0.083711(9) 0.02803(11) Uani 1 1 d .
O14B O 0.6162(3) 0.96762(19) 0.08490(6) 0.0465(6) Uani 1 1 d .
O15A O 0.54334(17) 0.7520(2) 0.03345(6) 0.0352(5) Uani 1 1 d .
O14A O 0.42671(18) 0.7598(2) 0.08302(6) 0.0359(5) Uani 1 1 d .
N1B N 0.6435(2) 1.5940(2) 0.10419(7) 0.0320(5) Uani 1 1 d .
C7A C 0.1355(2) 0.7807(3) 0.01157(8) 0.0350(7) Uani 1 1 d .
O15B O 0.6473(2) 0.84995(17) 0.13318(6) 0.0375(5) Uani 1 1 d .
C11A C 0.3419(3) 0.7737(3) 0.02084(9) 0.0348(7) Uani 1 1 d .
C13A C 0.4430(2) 0.7610(3) 0.04764(8) 0.0302(6) Uani 1 1 d .
C12A C 0.2311(2) 0.7730(3) 0.03560(8) 0.0281(5) Uani 1 1 d .
H12A H 0.2200 0.7672 0.0625 0.034 Uiso 1 1 calc R
C13B C 0.6370(3) 0.9505(3) 0.11962(9) 0.0372(7) Uani 1 1 d .
C4A C 0.0184(2) 0.7763(3) 0.02865(8) 0.0320(6) Uani 1 1 d .
C7B C 0.6693(6) 1.2578(3) 0.15400(12) 0.0736(16) Uani 1 1 d .
C8B C 0.6444(4) 1.1619(3) 0.13152(10) 0.0522(10) Uani 1 1 d .
H8B H 0.6193 1.1729 0.1059 0.063 Uiso 1 1 calc R
C5A C -0.0676(3) 0.7026(3) 0.01462(9) 0.0355(7) Uani 1 1 d .
H5A H -0.0533 0.6550 -0.0070 0.043 Uiso 1 1 calc R
C4B C 0.6582(4) 1.3749(3) 0.13769(10) 0.0546(11) Uani 1 1 d .
C3A C -0.0102(3) 0.8446(3) 0.06030(8) 0.0358(7) Uani 1 1 d .
H3A H 0.0457 0.8954 0.0710 0.043 Uiso 1 1 calc R
C10A C 0.3594(3) 0.7861(5) -0.01873(10) 0.0588(12) Uani 1 1 d .
H10A H 0.4352 0.7896 -0.0291 0.071 Uiso 1 1 calc R
C9B C 0.6554(4) 1.0518(3) 0.14553(10) 0.0571(12) Uani 1 1 d .
C8A C 0.1529(3) 0.7899(5) -0.02795(10) 0.0620(13) Uani 1 1 d .
H8A H 0.0884 0.7937 -0.0447 0.074 Uiso 1 1 calc R
C6B C 0.7340(3) 1.5650(3) 0.12619(9) 0.0386(7) Uani 1 1 d .
H6B H 0.7937 1.6201 0.1302 0.046 Uiso 1 1 calc R
C2B C 0.5608(3) 1.5148(3) 0.09880(10) 0.0426(8) Uani 1 1 d .
H2B H 0.4959 1.5342 0.0834 0.051 Uiso 1 1 calc R
C9A C 0.2623(4) 0.7934(6) -0.04261(11) 0.0774(18) Uani 1 1 d .
H9A H 0.2728 0.8009 -0.0695 0.093 Uiso 1 1 calc R
C10B C 0.6880(7) 1.0346(4) 0.18350(13) 0.109(3) Uani 1 1 d .
H10B H 0.6920 0.9589 0.1939 0.131 Uiso 1 1 calc R
C11B C 0.7147(9) 1.1306(5) 0.20616(15) 0.141(4) Uani 1 1 d .
H11B H 0.7401 1.1200 0.2318 0.169 Uiso 1 1 calc R
C12B C 0.7044(8) 1.2390(4) 0.19155(14) 0.122(3) Uani 1 1 d .
H12B H 0.7216 1.3034 0.2074 0.146 Uiso 1 1 calc R
N1A N -0.1999(2) 0.7673(2) 0.06280(7) 0.0294(5) Uani 1 1 d .
C2A C -0.1183(3) 0.8385(3) 0.07596(8) 0.0338(6) Uani 1 1 d .
H2A H -0.1361 0.8869 0.0971 0.041 Uiso 1 1 calc R
C6A C -0.17271(19) 0.70017(16) 0.03262(6) 0.0326(6) Uani 1 1 d .
H6A H -0.2296 0.6482 0.0233 0.039 Uiso 1 1 calc R
C5B C 0.74341(19) 1.45701(16) 0.14334(6) 0.0518(10) Uani 1 1 d R
H5B H 0.8083 1.4397 0.1590 0.062 Uiso 1 1 d R
C3B C 0.56661(19) 1.40761(16) 0.11454(6) 0.0524(10) Uani 1 1 d R
H3B H 0.5065 1.3539 0.1096 0.063 Uiso 1 1 calc R

loop_
_atom_site_aniso_label
_atom_site_aniso_U_11
_atom_site_aniso_U_22
_atom_site_aniso_U_33
_atom_site_aniso_U_23
_atom_site_aniso_U_13
_atom_site_aniso_U_12
Zn1 0.02575(18) 0.02756(18) 0.03078(16) -0.00309(13) -0.00068(13) -0.00198(12)
O14B 0.0747(17) 0.0285(11) 0.0363(11) -0.0027(10) -0.0059(12) -0.0054(11)
O15A 0.0217(9) 0.0465(13) 0.0373(10) -0.0053(10) 0.0014(8) -0.0024(9)
O14A 0.0257(10) 0.0528(13) 0.0293(10) -0.0044(11) -0.0010(8) 0.0058(8)
N1B 0.0356(13) 0.0250(12) 0.0355(12) -0.0045(10) 0.0025(11) 0.0003(10)
C7A 0.0207(13) 0.0526(18) 0.0317(14) -0.0036(12) -0.0009(11) -0.0023(12)
O15B 0.0521(14) 0.0218(10) 0.0385(11) -0.0033(8) -0.0055(10) 0.0002(9)
C11A 0.0261(14) 0.0475(18) 0.0307(14) -0.0061(12) 0.0004(11) -0.0022(12)
C13A 0.0237(13) 0.0345(15) 0.0323(13) -0.0041(12) -0.0004(10) -0.0031(11)
C12A 0.0250(13) 0.0339(15) 0.0253(12) -0.0017(11) -0.0002(10) -0.0020(11)
C13B 0.0485(18) 0.0248(14) 0.0382(15) -0.0036(12) -0.0008(14) -0.0036(13)
C4A 0.0225(13) 0.0447(17) 0.0289(13) -0.0026(12) -0.0037(11) 0.0003(12)
C7B 0.150(5) 0.0250(18) 0.0457(19) -0.0029(15) -0.024(3) -0.007(2)
C8B 0.098(3) 0.0243(16) 0.0349(16) -0.0056(13) -0.0094(19) -0.0038(17)
C5A 0.0269(14) 0.0427(17) 0.0369(15) -0.0086(13) -0.0040(12) -0.0008(12)
C4B 0.102(3) 0.0242(16) 0.0378(17) -0.0054(14) -0.0077(19) -0.0019(18)
C3A 0.0255(14) 0.0464(18) 0.0354(14) -0.0066(13) -0.0042(11) -0.0049(12)
C10A 0.0294(17) 0.113(4) 0.0343(16) -0.009(2) 0.0026(14) -0.0036(19)
C9B 0.107(4) 0.0259(17) 0.0383(17) -0.0037(14) -0.017(2) 0.0010(18)
C8A 0.0323(19) 0.125(4) 0.0293(16) -0.006(2) -0.0053(13) -0.002(2)
C6B 0.0444(18) 0.0317(15) 0.0397(15) -0.0078(12) -0.0049(14) 0.0026(13)
C2B 0.0472(19) 0.0318(16) 0.0487(18) -0.0067(14) -0.0004(15) -0.0064(14)
C9A 0.038(2) 0.167(6) 0.0278(15) 0.003(2) -0.0008(15) -0.012(3)
C10B 0.248(9) 0.026(2) 0.055(2) 0.0012(18) -0.056(4) -0.009(3)
C11B 0.330(12) 0.040(3) 0.052(3) 0.000(2) -0.070(5) -0.006(5)
C12B 0.278(10) 0.034(2) 0.052(2) -0.008(2) -0.060(4) -0.010(4)
N1A 0.0239(11) 0.0319(12) 0.0324(11) -0.0012(10) -0.0028(9) -0.0015(9)
C2A 0.0276(14) 0.0409(16) 0.0329(14) -0.0084(12) -0.0009(11) -0.0030(12)
C6A 0.0274(14) 0.0316(15) 0.0387(15) -0.0078(12) -0.0028(12) -0.0024(11)
C5B 0.079(3) 0.0313(17) 0.0454(18) -0.0060(14) -0.0157(19) 0.0117(17)
C3B 0.072(3) 0.0290(17) 0.056(2) -0.0078(15) -0.0025(19) -0.0129(16)

loop_
_atom_type_symbol
_atom_type_description
_atom_type_scat_dispersion_real
_atom_type_scat_dispersion_imag
_atom_type_scat_source
C C 0.0033 0.0016 'International Tables Vol C Tables 4.2.6.8 and 6.1.1.4'
H H 0.0000 0.0000 'International Tables Vol C Tables 4.2.6.8 and 6.1.1.4'
N N 0.0061 0.0033 'International Tables Vol C Tables 4.2.6.8 and 6.1.1.4'
O O 0.0106 0.0060 'International Tables Vol C Tables 4.2.6.8 and 6.1.1.4'
Zn Zn 0.2839 1.4301 'International Tables Vol C Tables 4.2.6.8 and 6.1.1.4'

loop_
_geom_angle_atom_site_label_1
_geom_angle_atom_site_label_2
_geom_angle_atom_site_label_3
_geom_angle
_geom_angle_site_symmetry_1
_geom_angle_site_symmetry_3
O15B Zn1 O15A 144.65(9) . .
O15B Zn1 N1B 99.93(9) . 1_545
O15A Zn1 N1B 106.22(10) . 1_545
O15B Zn1 N1A 101.36(10) . 1_655
O15A Zn1 N1A 99.71(9) . 1_655
N1B Zn1 N1A 94.81(10) 1_545 1_655
O15B Zn1 O14A 96.14(9) . .
O15A Zn1 O14A 59.35(7) . .
N1B Zn1 O14A 93.60(9) 1_545 .
N1A Zn1 O14A 158.94(8) 1_655 .
O15B Zn1 O14B 59.12(8) . .
O15A Zn1 O14B 92.01(9) . .
N1B Zn1 O14B 158.86(9) 1_545 .
N1A Zn1 O14B 92.48(10) 1_655 .
O14A Zn1 O14B 86.48(9) . .
O15B Zn1 C13A 120.78(10) . .
O15A Zn1 C13A 30.01(8) . .
N1B Zn1 C13A 103.18(10) 1_545 .
N1A Zn1 C13A 129.50(9) 1_655 .
O14A Zn1 C13A 29.45(8) . .
O14B Zn1 C13A 87.17(10) . .
O15B Zn1 C13B 29.76(9) . .
O15A Zn1 C13B 119.48(10) . .
N1B Zn1 C13B 129.69(10) 1_545 .
N1A Zn1 C13B 97.02(11) 1_655 .
O14A Zn1 C13B 92.35(10) . .
O14B Zn1 C13B 29.38(9) . .
C13A Zn1 C13B 106.03(11) . .
C13B O14B Zn1 81.09(18) . .
C13A O15A Zn1 96.69(17) . .
C13A O14A Zn1 81.87(16) . .
C2B N1B C6B 117.9(3) . .
C2B N1B Zn1 122.9(2) . 1_565
C6B N1B Zn1 119.0(2) . 1_565
C12A C7A C8A 119.0(3) . .
C12A C7A C4A 118.9(3) . .
C8A C7A C4A 122.1(3) . .
C13B O15B Zn1 97.87(18) . .
C12A C11A C10A 120.1(3) . .
C12A C11A C13A 119.3(3) . .
C10A C11A C13A 120.6(3) . .
O14A C13A O15A 121.6(3) . .
O14A C13A C11A 119.8(3) . .
O15A C13A C11A 118.6(3) . .
O14A C13A Zn1 68.68(16) . .
O15A C13A Zn1 53.30(14) . .
C11A C13A Zn1 169.6(2) . .
C11A C12A C7A 120.9(3) . .
O14B C13B O15B 121.8(3) . .
O14B C13B C9B 119.2(3) . .
O15B C13B C9B 118.9(3) . .
O14B C13B Zn1 69.53(17) . .
O15B C13B Zn1 52.36(14) . .
C9B C13B Zn1 169.8(3) . .
C3A C4A C5A 116.9(3) . .
C3A C4A C7A 121.0(3) . .
C5A C4A C7A 122.1(3) . .
C12B C7B C8B 117.9(4) . .
C12B C7B C4B 122.2(4) . .
C8B C7B C4B 119.9(4) . .
C9B C8B C7B 121.5(3) . .
C6A C5A C4A 119.0(3) . .
C5B C4B C3B 116.2(3) . .
C5B C4B C7B 120.9(4) . .
C3B C4B C7B 122.8(4) . .
C2A C3A C4A 120.2(3) . .
C9A C10A C11A 118.4(3) . .
C8B C9B C10B 119.8(3) . .
C8B C9B C13B 120.0(3) . .
C10B C9B C13B 120.1(3) . .
C9A C8A C7A 120.3(3) . .
N1B C6B C5B 122.1(3) . .
N1B C2B C3B 122.3(3) . .
C8A C9A C10A 121.3(3) . .
C9B C10B C11B 119.0(4) . .
C12B C11B C10B 120.1(4) . .
C11B C12B C7B 121.6(4) . .
C2A N1A C6A 117.4(2) . .
C2A N1A Zn1 124.2(2) . 1_455
C6A N1A Zn1 118.35(17) . 1_455
N1A C2A C3A 122.9(3) . .
N1A C6A C5A 123.7(2) . .
C4B C5B C6B 120.1(3) . .
C2B C3B C4B 121.5(3) . .

loop_
_geom_bond_atom_site_label_1
_geom_bond_atom_site_label_2
_geom_bond_distance
_geom_bond_site_symmetry_2
Zn1 O15B 2.014(2) .
Zn1 O15A 2.031(2) .
Zn1 N1B 2.076(2) 1_545
Zn1 N1A 2.090(2) 1_655
Zn1 O14A 2.367(2) .
Zn1 O14B 2.389(2) .
Zn1 C13A 2.515(3) .
Zn1 C13B 2.519(3) .
O14B C13B 1.251(4) .
O15A C13A 1.267(3) .
O14A C13A 1.249(3) .
N1B C2B 1.339(4) .
N1B C6B 1.343(4) .
N1B Zn1 2.076(2) 1_565
C7A C12A 1.392(4) .
C7A C8A 1.398(5) .
C7A C4A 1.482(4) .
O15B C13B 1.263(4) .
C11A C12A 1.383(4) .
C11A C10A 1.404(4) .
C11A C13A 1.506(4) .
C13B C9B 1.496(4) .
C4A C3A 1.398(4) .
C4A C5A 1.400(4) .
C7B C12B 1.390(6) .
C7B C8B 1.389(5) .
C7B C4B 1.477(5) .
C8B C9B 1.372(5) .
C5A C6A 1.370(4) .
C4B C5B 1.384(5) .
C4B C3B 1.386(5) .
C3A C2A 1.368(4) .
C10A C9A 1.402(5) .
C9B C10B 1.392(6) .
C8A C9A 1.367(5) .
C6B C5B 1.391(4) .
C2B C3B 1.360(4) .
C10B C11B 1.399(7) .
C11B C12B 1.360(7) .
N1A C2A 1.336(4) .
N1A C6A 1.347(3) .
N1A Zn1 2.090(2) 1_455
